data_7118385
loop_
_publ_author_name
'Rajkumar, Subramani'
'Antony Savarimuthu, S.'
'Senthil Kumaran, Rajendran'
'Nagaraja, C. M.'
'Gandhi, Thirumanavelan'

_publ_section_title
;
 Expedient synthesis of new cinnoline diones by Ru-catalyzed
 regioselective unexpected deoxygenation-oxidative annulation of propargyl
 alcohols with phthalazinones and pyridazinones.
;
_journal_issue 12
_journal_name_full 'Chemical communications (Cambridge, England)'
_journal_page_first 2509
_journal_page_last 2512
_journal_paper_doi 10.1039/c5cc09347c
_journal_volume 52
_journal_year 2016
_chemical_formula_sum 'C23 H15 N3 O4'
_chemical_formula_weight 397.38
_chemical_name_systematic
;
 ?
;
_space_group_crystal_system monoclinic
_space_group_IT_number 14
_space_group_name_Hall '-P 2ybc'
_space_group_name_H-M_alt 'P 1 21/c 1'
_symmetry_space_group_name_Hall '-P 2ybc'
_symmetry_space_group_name_H-M 'P 1 21/c 1'
_atom_sites_solution_hydrogens geom
_audit_creation_method SHELXL-2014
_audit_update_record
;
2015-11-03 deposited with the CCDC.
2015-12-11 downloaded from the CCDC.
;
_cell_angle_alpha 90
_cell_angle_beta 102.346(8)
_cell_angle_gamma 90
_cell_formula_units_Z 8
_cell_length_a 22.748(6)
_cell_length_b 10.773(3)
_cell_length_c 15.613(4)
_cell_measurement_temperature 0(2)
_cell_volume 3737.7(17)
_computing_structure_refinement 'SHELXL-2014 (Sheldrick, 2014)'
_diffrn_ambient_temperature 0(2)
_diffrn_measured_fraction_theta_full 0.984
_diffrn_measured_fraction_theta_max 0.948
_diffrn_radiation_type MoK\a
_diffrn_radiation_wavelength 0.71073
_diffrn_reflns_av_R_equivalents 0.1066
_diffrn_reflns_av_unetI/netI 0.1224
_diffrn_reflns_laue_measured_fraction_full 0.984
_diffrn_reflns_laue_measured_fraction_max 0.948
_diffrn_reflns_limit_h_max 30
_diffrn_reflns_limit_h_min -29
_diffrn_reflns_limit_k_max 14
_diffrn_reflns_limit_k_min -13
_diffrn_reflns_limit_l_max 20
_diffrn_reflns_limit_l_min -20
_diffrn_reflns_number 34212
_diffrn_reflns_point_group_measured_fraction_full 0.984
_diffrn_reflns_point_group_measured_fraction_max 0.948
_diffrn_reflns_theta_full 25.242
_diffrn_reflns_theta_max 28.619
_diffrn_reflns_theta_min 2.101
_exptl_absorpt_coefficient_mu 0.099
_exptl_crystal_density_diffrn 1.412
_exptl_crystal_F_000 1648
_refine_diff_density_max 0.408
_refine_diff_density_min -0.319
_refine_diff_density_rms 0.077
_refine_ls_extinction_method none
_refine_ls_goodness_of_fit_ref 1.034
_refine_ls_hydrogen_treatment constr
_refine_ls_matrix_type full
_refine_ls_number_parameters 541
_refine_ls_number_reflns 9084
_refine_ls_number_restraints 0
_refine_ls_restrained_S_all 1.034
_refine_ls_R_factor_all 0.2069
_refine_ls_R_factor_gt 0.1076
_refine_ls_shift/su_max 0.006
_refine_ls_shift/su_mean 0.001
_refine_ls_structure_factor_coef Fsqd
_refine_ls_weighting_details 'w=1/[\s^2^(Fo^2^)+(0.1267P)^2^+6.3489P] where P=(Fo^2^+2Fc^2^)/3'
_refine_ls_weighting_scheme calc
_refine_ls_wR_factor_gt 0.2679
_refine_ls_wR_factor_ref 0.3199
_reflns_Friedel_coverage 0.000
_reflns_number_gt 4523
_reflns_number_total 9084
_reflns_threshold_expression 'I > 2\s(I)'
_cod_data_source_file c5cc09347c2.cif
_cod_data_source_block shelx
_cod_depositor_comments
;
Adding full bibliography for 7118384--7118385.cif.

2017-03-01
Z value and formula fixed to values more according to usual
chemical conventions.                 miguel
;
_cod_original_formula_sum 'C46 H30 N6 O8'
_cod_original_formula_weight 794.76
_cod_original_formula_units_Z 4
_cod_original_cell_volume 3737.9(18)
_cod_database_code 7118385
_shelx_space_group_comment
;
The symmetry employed for this shelxl refinement is uniquely defined
by the following loop, which should always be used as a source of
symmetry information in preference to the above space-group names.
They are only intended as comments.
;
_shelxl_version_number 2014-3

loop_
_space_group_symop_operation_xyz
'x, y, z'
'-x, y+1/2, -z+1/2'
'-x, -y, -z'
'x, -y-1/2, z-1/2'

loop_
_atom_site_label
_atom_site_type_symbol
_atom_site_fract_x
_atom_site_fract_y
_atom_site_fract_z
_atom_site_U_iso_or_equiv
_atom_site_adp_type
_atom_site_occupancy
_atom_site_site_symmetry_order
_atom_site_calc_flag
_atom_site_refinement_flags_posn
_atom_site_refinement_flags_adp
O107 O 0.5890(3) 0.4532(5) 1.2327(3) 0.0985(15) Uani 1 1 d . .
C132 C 0.7420(2) 0.7024(5) 0.7917(3) 0.0498(12) Uani 1 1 d . .
H132 H 0.7738 0.6684 0.7685 0.060 Uiso 1 1 calc R U
O105 O 0.74780(15) 1.0641(3) 0.8903(2) 0.0606(9) Uani 1 1 d . .
O108 O 0.4952(3) 0.5058(5) 1.2140(4) 0.1097(18) Uani 1 1 d . .
C104 C 0.9820(2) 0.2716(5) 0.8995(3) 0.0490(11) Uani 1 1 d . .
H104 H 0.9995 0.2319 0.9532 0.059 Uiso 1 1 calc R U
C120 C 0.8162(2) 0.3394(5) 1.0267(3) 0.0518(12) Uani 1 1 d . .
H120 H 0.8165 0.3360 0.9660 0.062 Uiso 1 1 calc R U
C122 C 0.7947(2) 0.2402(5) 1.0660(3) 0.0552(13) Uani 1 1 d . .
H122 H 0.7807 0.1679 1.0330 0.066 Uiso 1 1 calc R U
O103 O 0.7557(3) 0.0470(5) 1.1499(4) 0.1067(17) Uani 1 1 d . .
O104 O 0.7706(3) 0.1444(5) 1.2727(4) 0.1147(19) Uani 1 1 d . .
C119 C 0.8364(2) 0.4456(5) 1.1635(3) 0.0524(12) Uani 1 1 d . .
H119 H 0.8518 0.5159 1.1978 0.063 Uiso 1 1 calc R U
O101 O 0.88395(16) 0.6240(4) 0.7532(2) 0.0646(10) Uani 1 1 d . .
C101 C 0.9317(2) 0.3853(5) 0.7419(3) 0.0551(13) Uani 1 1 d . .
H101 H 0.9148 0.4249 0.6879 0.066 Uiso 1 1 calc R U
C102 C 0.9634(2) 0.2754(6) 0.7422(4) 0.0606(14) Uani 1 1 d . .
H102 H 0.9672 0.2378 0.6886 0.073 Uiso 1 1 calc R U
O102 O 0.95467(14) 0.3787(3) 1.0534(2) 0.0519(8) Uani 1 1 d . .
C115 C 0.9153(2) 0.8230(5) 0.8744(4) 0.0557(13) Uani 1 1 d . .
H115 H 0.9307 0.8003 0.8247 0.067 Uiso 1 1 calc R U
C114 C 0.9163(3) 0.9446(6) 0.9010(4) 0.0695(16) Uani 1 1 d . .
H114 H 0.9329 1.0060 0.8695 0.083 Uiso 1 1 calc R U
C112 C 0.8697(2) 0.8895(5) 1.0182(3) 0.0566(13) Uani 1 1 d . .
H112 H 0.8539 0.9131 1.0674 0.068 Uiso 1 1 calc R U
C134 C 0.6436(2) 0.6815(5) 0.8245(3) 0.0455(11) Uani 1 1 d . .
H134 H 0.6081 0.6342 0.8226 0.055 Uiso 1 1 calc R U
C135 C 0.64930(18) 0.7987(4) 0.8624(3) 0.0382(9) Uani 1 1 d . .
N105 N 0.61763(16) 0.9486(4) 0.9569(2) 0.0435(9) Uani 1 1 d . .
C147 C 0.59907(18) 0.9669(4) 1.0385(3) 0.0408(10) Uani 1 1 d . .
C149 C 0.5321(2) 0.8409(5) 1.1133(3) 0.0495(12) Uani 1 1 d . .
H149 H 0.5043 0.9079 1.1058 0.059 Uiso 1 1 calc R U
C131 C 0.74752(19) 0.8198(5) 0.8278(3) 0.0458(11) Uani 1 1 d . .
H131 H 0.7824 0.8682 0.8274 0.055 Uiso 1 1 calc R U
N104 N 0.66205(16) 1.0312(4) 0.9394(2) 0.0438(9) Uani 1 1 d . .
C140 C 0.6622(3) 1.2511(5) 0.8979(4) 0.0613(14) Uani 1 1 d . .
H140 H 0.6828 1.2319 0.8527 0.074 Uiso 1 1 calc R U
C141 C 0.6471(3) 1.3713(6) 0.9125(4) 0.0791(18) Uani 1 1 d . .
H141 H 0.6580 1.4361 0.8777 0.095 Uiso 1 1 calc R U
C142 C 0.6162(3) 1.3994(6) 0.9770(4) 0.084(2) Uani 1 1 d . .
H142 H 0.6058 1.4831 0.9858 0.100 Uiso 1 1 calc R U
C150 C 0.6259(2) 0.7545(5) 1.0947(3) 0.0472(11) Uani 1 1 d . .
H150 H 0.6621 0.7614 1.0741 0.057 Uiso 1 1 calc R U
O106 O 0.55582(13) 0.7876(3) 0.9081(2) 0.0532(9) Uani 1 1 d . .
C103 C 0.9891(2) 0.2215(5) 0.8209(4) 0.0615(14) Uani 1 1 d . .
H103 H 1.0124 0.1481 0.8214 0.074 Uiso 1 1 calc R U
C105 C 0.94941(17) 0.3798(4) 0.8994(3) 0.0397(10) Uani 1 1 d . .
N102 N 0.89847(15) 0.5275(4) 0.9738(2) 0.0408(9) Uani 1 1 d . .
C118 C 0.83759(18) 0.4445(4) 1.0748(3) 0.0410(10) Uani 1 1 d . .
N101 N 0.89059(15) 0.6051(4) 0.8992(2) 0.0418(9) Uani 1 1 d . .
C107 C 0.89693(19) 0.5610(5) 0.8195(3) 0.0462(11) Uani 1 1 d . .
C106 C 0.92472(18) 0.4374(5) 0.8196(3) 0.0429(10) Uani 1 1 d . .
C113 C 0.8937(3) 0.9791(6) 0.9725(4) 0.0705(16) Uani 1 1 d . .
H113 H 0.8946 1.0635 0.9903 0.085 Uiso 1 1 calc R U
C133 C 0.6900(2) 0.6338(5) 0.7894(3) 0.0523(12) Uani 1 1 d . .
H133 H 0.6861 0.5536 0.7635 0.063 Uiso 1 1 calc R U
C138 C 0.60222(18) 0.8422(4) 0.9063(3) 0.0415(10) Uani 1 1 d . .
C148 C 0.58524(19) 0.8531(4) 1.0829(3) 0.0418(10) Uani 1 1 d . .
C151 C 0.5192(2) 0.7347(5) 1.1534(3) 0.0550(13) Uani 1 1 d . .
H151 H 0.4829 0.7270 1.1738 0.066 Uiso 1 1 calc R U
C152 C 0.5603(2) 0.6391(5) 1.1636(3) 0.0546(13) Uani 1 1 d . .
N106 N 0.5472(3) 0.5248(5) 1.2069(3) 0.0723(14) Uani 1 1 d . .
C136 C 0.70181(18) 0.8663(4) 0.8645(3) 0.0374(9) Uani 1 1 d . .
C137 C 0.7073(2) 0.9937(5) 0.8999(3) 0.0443(11) Uani 1 1 d . .
C139 C 0.6466(2) 1.1580(5) 0.9506(3) 0.0479(11) Uani 1 1 d . .
C143 C 0.6004(3) 1.3066(5) 1.0288(4) 0.0689(16) Uani 1 1 d . .
H143 H 0.5790 1.3265 1.0731 0.083 Uiso 1 1 calc R U
C144 C 0.6157(2) 1.1842(5) 1.0159(3) 0.0506(12) Uani 1 1 d . .
C145 C 0.5995(2) 1.0835(5) 1.0700(3) 0.0467(11) Uani 1 1 d . .
C153 C 0.6140(2) 0.6474(5) 1.1357(3) 0.0506(12) Uani 1 1 d . .
H153 H 0.6419 0.5807 1.1448 0.061 Uiso 1 1 calc R U
C108 C 0.93744(17) 0.4275(4) 0.9824(3) 0.0386(10) Uani 1 1 d . .
C109 C 0.85938(18) 0.5525(4) 1.0324(3) 0.0401(10) Uani 1 1 d . .
C123 C 0.7936(2) 0.2468(5) 1.1532(3) 0.0530(13) Uani 1 1 d . .
N103 N 0.7712(2) 0.1391(6) 1.1948(4) 0.0739(14) Uani 1 1 d . .
C121 C 0.8137(2) 0.3483(6) 1.2026(3) 0.0603(14) Uani 1 1 d . .
H121 H 0.8120 0.3517 1.2628 0.072 Uiso 1 1 calc R U
C110 C 0.89157(18) 0.7343(4) 0.9211(3) 0.0418(10) Uani 1 1 d . .
C111 C 0.86818(18) 0.7659(5) 0.9937(3) 0.0428(10) Uani 1 1 d . .
C117 C 0.84210(19) 0.6703(5) 1.0402(3) 0.0449(11) Uani 1 1 d . .
C146 C 0.5874(2) 1.1135(5) 1.1583(3) 0.0576(13) Uani 1 1 d . .
H14A H 0.5900 1.2034 1.1677 0.086 Uiso 1 1 calc R U
H14B H 0.5470 1.0846 1.1613 0.086 Uiso 1 1 calc R U
H14C H 0.6173 1.0719 1.2038 0.086 Uiso 1 1 calc R U
C116 C 0.7940(2) 0.7076(6) 1.0882(4) 0.0610(14) Uani 1 1 d . .
H11A H 0.7890 0.7980 1.0854 0.092 Uiso 1 1 calc R U
H11B H 0.7559 0.6676 1.0608 0.092 Uiso 1 1 calc R U
H11C H 0.8058 0.6815 1.1496 0.092 Uiso 1 1 calc R U

loop_
_atom_site_aniso_label
_atom_site_aniso_U_11
_atom_site_aniso_U_22
_atom_site_aniso_U_33
_atom_site_aniso_U_23
_atom_site_aniso_U_13
_atom_site_aniso_U_12
O107 0.140(4) 0.053(3) 0.096(3) 0.019(3) 0.010(3) -0.005(3)
C132 0.054(2) 0.048(3) 0.051(3) 0.001(2) 0.020(2) 0.012(2)
O105 0.068(2) 0.045(2) 0.074(2) -0.0043(18) 0.0272(18) -0.0165(17)
O108 0.137(4) 0.075(4) 0.138(5) 0.013(3) 0.076(4) -0.028(3)
C104 0.051(2) 0.038(3) 0.059(3) -0.002(2) 0.015(2) 0.002(2)
C120 0.061(3) 0.059(4) 0.038(2) -0.004(2) 0.015(2) -0.012(2)
C122 0.055(3) 0.050(3) 0.060(3) -0.001(3) 0.011(2) -0.013(2)
O103 0.139(4) 0.062(4) 0.120(4) 0.011(3) 0.031(3) -0.035(3)
O104 0.178(5) 0.088(4) 0.101(4) 0.018(3) 0.081(4) -0.026(3)
C119 0.071(3) 0.046(3) 0.044(3) 0.000(2) 0.021(2) -0.007(2)
O101 0.080(2) 0.073(3) 0.0422(19) 0.0133(18) 0.0174(17) 0.014(2)
C101 0.062(3) 0.066(4) 0.041(3) -0.013(2) 0.019(2) -0.011(3)
C102 0.069(3) 0.062(4) 0.057(3) -0.024(3) 0.029(3) -0.011(3)
O102 0.0626(19) 0.053(2) 0.0411(17) 0.0084(16) 0.0132(15) 0.0094(16)
C115 0.059(3) 0.049(4) 0.063(3) 0.010(3) 0.022(2) 0.004(2)
C114 0.078(4) 0.046(4) 0.088(4) 0.013(3) 0.025(3) -0.005(3)
C112 0.070(3) 0.039(3) 0.062(3) -0.002(2) 0.017(3) 0.002(2)
C134 0.053(2) 0.039(3) 0.045(2) -0.002(2) 0.010(2) -0.002(2)
C135 0.050(2) 0.029(3) 0.035(2) 0.0020(18) 0.0086(18) 0.0022(18)
N105 0.059(2) 0.031(2) 0.043(2) -0.0031(17) 0.0179(17) -0.0043(17)
C147 0.046(2) 0.039(3) 0.038(2) -0.002(2) 0.0106(18) 0.0039(19)
C149 0.054(2) 0.046(3) 0.052(3) -0.002(2) 0.018(2) 0.005(2)
C131 0.048(2) 0.047(3) 0.044(2) 0.005(2) 0.0155(19) -0.001(2)
N104 0.059(2) 0.029(2) 0.046(2) -0.0013(16) 0.0162(17) -0.0046(16)
C140 0.088(4) 0.041(3) 0.055(3) 0.000(2) 0.016(3) -0.005(3)
C141 0.130(5) 0.041(4) 0.066(4) 0.003(3) 0.020(4) -0.004(3)
C142 0.146(6) 0.030(4) 0.071(4) -0.008(3) 0.014(4) 0.010(3)
C150 0.054(2) 0.040(3) 0.050(3) -0.002(2) 0.016(2) 0.004(2)
O106 0.0481(17) 0.054(2) 0.059(2) -0.0120(17) 0.0141(15) -0.0065(15)
C103 0.062(3) 0.050(4) 0.079(4) -0.020(3) 0.030(3) 0.000(2)
C105 0.041(2) 0.036(3) 0.043(2) -0.0050(19) 0.0138(18) -0.0039(18)
N102 0.0530(19) 0.040(2) 0.0342(18) 0.0053(16) 0.0190(15) 0.0048(16)
C118 0.048(2) 0.038(3) 0.039(2) 0.0029(19) 0.0147(18) -0.0041(19)
N101 0.054(2) 0.042(2) 0.0326(18) 0.0066(16) 0.0164(15) 0.0074(17)
C107 0.045(2) 0.058(3) 0.037(2) 0.003(2) 0.0136(18) -0.001(2)
C106 0.042(2) 0.048(3) 0.040(2) -0.003(2) 0.0121(18) -0.0030(19)
C113 0.084(4) 0.042(4) 0.085(4) -0.004(3) 0.016(3) -0.001(3)
C133 0.069(3) 0.038(3) 0.052(3) -0.001(2) 0.018(2) 0.007(2)
C138 0.047(2) 0.038(3) 0.039(2) 0.0005(19) 0.0079(18) 0.0018(19)
C148 0.051(2) 0.039(3) 0.037(2) -0.0016(19) 0.0110(18) 0.001(2)
C151 0.064(3) 0.051(4) 0.056(3) -0.006(2) 0.025(2) -0.008(2)
C152 0.079(3) 0.046(3) 0.040(3) -0.003(2) 0.016(2) -0.013(3)
N106 0.115(4) 0.054(4) 0.052(3) -0.002(2) 0.026(3) -0.017(3)
C136 0.047(2) 0.030(3) 0.036(2) 0.0040(17) 0.0093(17) -0.0004(18)
C137 0.055(2) 0.043(3) 0.037(2) -0.002(2) 0.0127(19) -0.004(2)
C139 0.066(3) 0.034(3) 0.042(2) -0.009(2) 0.007(2) -0.001(2)
C143 0.115(5) 0.038(3) 0.056(3) -0.009(3) 0.023(3) 0.012(3)
C144 0.070(3) 0.036(3) 0.042(3) -0.007(2) 0.005(2) 0.007(2)
C145 0.056(2) 0.043(3) 0.041(2) -0.002(2) 0.011(2) 0.007(2)
C153 0.068(3) 0.038(3) 0.044(3) -0.002(2) 0.009(2) 0.005(2)
C108 0.043(2) 0.038(3) 0.036(2) 0.0018(19) 0.0119(17) -0.0027(18)
C109 0.047(2) 0.043(3) 0.032(2) -0.0035(19) 0.0125(17) -0.0014(19)
C123 0.054(3) 0.049(3) 0.060(3) 0.013(3) 0.022(2) -0.004(2)
N103 0.074(3) 0.065(4) 0.089(4) 0.022(3) 0.033(3) -0.001(3)
C121 0.075(3) 0.063(4) 0.049(3) 0.006(3) 0.026(3) 0.001(3)
C110 0.042(2) 0.040(3) 0.044(2) 0.007(2) 0.0091(18) 0.0039(19)
C111 0.044(2) 0.041(3) 0.043(2) -0.002(2) 0.0090(18) 0.0025(19)
C117 0.049(2) 0.050(3) 0.037(2) -0.007(2) 0.0118(19) 0.001(2)
C146 0.072(3) 0.049(4) 0.052(3) -0.005(2) 0.015(2) 0.009(2)
C116 0.073(3) 0.054(4) 0.064(3) -0.004(3) 0.032(3) 0.008(3)

loop_
_atom_type_symbol
_atom_type_description
_atom_type_scat_dispersion_real
_atom_type_scat_dispersion_imag
_atom_type_scat_source
C C 0.0033 0.0016 'International Tables Vol C Tables 4.2.6.8 and 6.1.1.4'
H H 0.0000 0.0000 'International Tables Vol C Tables 4.2.6.8 and 6.1.1.4'
N N 0.0061 0.0033 'International Tables Vol C Tables 4.2.6.8 and 6.1.1.4'
O O 0.0106 0.0060 'International Tables Vol C Tables 4.2.6.8 and 6.1.1.4'

loop_
_geom_angle_atom_site_label_1
_geom_angle_atom_site_label_2
_geom_angle_atom_site_label_3
_geom_angle
C131 C132 C133 120.1(4)
C131 C132 H132 119.9
C133 C132 H132 119.9
C103 C104 C105 119.6(5)
C103 C104 H104 120.2
C105 C104 H104 120.2
C122 C120 C118 120.7(4)
C122 C120 H120 119.6
C118 C120 H120 119.6
C123 C122 C120 119.2(5)
C123 C122 H122 120.4
C120 C122 H122 120.4
C121 C119 C118 121.8(5)
C121 C119 H119 119.1
C118 C119 H119 119.1
C106 C101 C102 120.2(5)
C106 C101 H101 119.9
C102 C101 H101 119.9
C103 C102 C101 119.2(5)
C103 C102 H102 120.4
C101 C102 H102 120.4
C114 C115 C110 118.9(5)
C114 C115 H115 120.5
C110 C115 H115 120.5
C115 C114 C113 121.2(5)
C115 C114 H114 119.4
C113 C114 H114 119.4
C113 C112 C111 121.3(5)
C113 C112 H112 119.3
C111 C112 H112 119.3
C133 C134 C135 119.7(4)
C133 C134 H134 120.2
C135 C134 H134 120.2
C134 C135 C136 119.1(4)
C134 C135 C138 118.6(4)
C136 C135 C138 122.1(4)
C138 N105 N104 120.7(3)
C138 N105 C147 121.9(4)
N104 N105 C147 116.2(3)
C145 C147 N105 118.0(4)
C145 C147 C148 126.1(4)
N105 C147 C148 115.8(4)
C151 C149 C148 121.4(5)
C151 C149 H149 119.3
C148 C149 H149 119.3
C132 C131 C136 119.3(4)
C132 C131 H131 120.3
C136 C131 H131 120.3
C137 N104 N105 122.5(4)
C137 N104 C139 124.5(4)
N105 N104 C139 111.8(4)
C141 C140 C139 118.6(5)
C141 C140 H140 120.7
C139 C140 H140 120.7
C140 C141 C142 120.9(6)
C140 C141 H141 119.6
C142 C141 H141 119.6
C141 C142 C143 120.4(6)
C141 C142 H142 119.8
C143 C142 H142 119.8
C153 C150 C148 120.7(4)
C153 C150 H150 119.7
C148 C150 H150 119.7
C102 C103 C104 121.4(5)
C102 C103 H103 119.3
C104 C103 H103 119.3
C104 C105 C106 119.3(4)
C104 C105 C108 119.6(4)
C106 C105 C108 121.0(4)
C108 N102 N101 120.4(3)
C108 N102 C109 123.9(4)
N101 N102 C109 115.4(3)
C120 C118 C119 117.8(4)
C120 C118 C109 120.9(4)
C119 C118 C109 121.3(4)
C107 N101 N102 121.6(4)
C107 N101 C110 123.8(4)
N102 N101 C110 112.6(3)
O101 C107 N101 121.7(5)
O101 C107 C106 122.0(4)
N101 C107 C106 116.2(4)
C101 C106 C105 120.3(5)
C101 C106 C107 119.8(4)
C105 C106 C107 119.5(4)
C114 C113 C112 119.2(6)
C114 C113 H113 120.4
C112 C113 H113 120.4
C134 C133 C132 120.5(5)
C134 C133 H133 119.7
C132 C133 H133 119.7
O106 C138 N105 120.0(4)
O106 C138 C135 125.6(4)
N105 C138 C135 114.0(4)
C150 C148 C149 118.8(4)
C150 C148 C147 119.6(4)
C149 C148 C147 121.6(4)
C149 C151 C152 118.2(4)
C149 C151 H151 120.9
C152 C151 H151 120.9
C151 C152 C153 122.6(5)
C151 C152 N106 118.8(5)
C153 C152 N106 118.6(5)
O107 N106 O108 124.1(6)
O107 N106 C152 117.4(5)
O108 N106 C152 118.5(6)
C131 C136 C135 121.2(4)
C131 C136 C137 118.8(4)
C135 C136 C137 119.8(4)
O105 C137 N104 121.9(5)
O105 C137 C136 122.3(4)
N104 C137 C136 115.6(4)
C144 C139 C140 121.5(5)
C144 C139 N104 117.5(4)
C140 C139 N104 121.0(4)
C142 C143 C144 119.8(5)
C142 C143 H143 120.1
C144 C143 H143 120.1
C139 C144 C143 118.8(5)
C139 C144 C145 120.1(4)
C143 C144 C145 121.0(5)
C147 C145 C144 117.5(4)
C147 C145 C146 123.2(5)
C144 C145 C146 119.2(4)
C150 C153 C152 118.4(5)
C150 C153 H153 120.8
C152 C153 H153 120.8
O102 C108 N102 120.0(4)
O102 C108 C105 124.6(4)
N102 C108 C105 115.0(4)
C117 C109 N102 118.0(4)
C117 C109 C118 124.9(4)
N102 C109 C118 116.9(4)
C121 C123 C122 122.0(5)
C121 C123 N103 119.3(5)
C122 C123 N103 118.6(5)
O104 N103 O103 123.0(6)
O104 N103 C123 118.8(6)
O103 N103 C123 118.2(5)
C123 C121 C119 118.5(5)
C123 C121 H121 120.8
C119 C121 H121 120.8
C115 C110 C111 121.4(5)
C115 C110 N101 122.3(4)
C111 C110 N101 116.3(4)
C112 C111 C110 118.0(4)
C112 C111 C117 122.1(4)
C110 C111 C117 120.0(4)
C109 C117 C111 117.7(4)
C109 C117 C116 123.7(4)
C111 C117 C116 118.4(4)
C145 C146 H14A 109.5
C145 C146 H14B 109.5
H14A C146 H14B 109.5
C145 C146 H14C 109.5
H14A C146 H14C 109.5
H14B C146 H14C 109.5
C117 C116 H11A 109.5
C117 C116 H11B 109.5
H11A C116 H11B 109.5
C117 C116 H11C 109.5
H11A C116 H11C 109.5
H11B C116 H11C 109.5

loop_
_geom_bond_atom_site_label_1
_geom_bond_atom_site_label_2
_geom_bond_distance
O107 N106 1.225(7)
C132 C131 1.379(7)
C132 C133 1.389(7)
C132 H132 0.9500
O105 C137 1.227(5)
O108 N106 1.227(7)
C104 C103 1.380(7)
C104 C105 1.382(7)
C104 H104 0.9500
C120 C122 1.373(7)
C120 C118 1.388(7)
C120 H120 0.9500
C122 C123 1.370(7)
C122 H122 0.9500
O103 N103 1.223(7)
O104 N103 1.222(7)
C119 C121 1.369(7)
C119 C118 1.390(6)
C119 H119 0.9500
O101 C107 1.220(5)
C101 C106 1.377(6)
C101 C102 1.386(8)
C101 H101 0.9500
C102 C103 1.372(8)
C102 H102 0.9500
O102 C108 1.215(5)
C115 C114 1.373(8)
C115 C110 1.380(7)
C115 H115 0.9500
C114 C113 1.377(8)
C114 H114 0.9500
C112 C113 1.380(8)
C112 C111 1.383(7)
C112 H112 0.9500
C134 C133 1.387(6)
C134 C135 1.390(6)
C134 H134 0.9500
C135 C136 1.393(6)
C135 C138 1.466(6)
N105 C138 1.394(6)
N105 N104 1.416(5)
N105 C147 1.439(5)
C147 C145 1.348(7)
C147 C148 1.475(6)
C149 C151 1.367(7)
C149 C148 1.395(6)
C149 H149 0.9500
C131 C136 1.384(6)
C131 H131 0.9500
N104 C137 1.369(6)
N104 C139 1.430(6)
C140 C141 1.371(8)
C140 C139 1.391(7)
C140 H140 0.9500
C141 C142 1.378(9)
C141 H141 0.9500
C142 C143 1.382(9)
C142 H142 0.9500
C150 C153 1.375(7)
C150 C148 1.394(6)
C150 H150 0.9500
O106 C138 1.213(5)
C103 H103 0.9500
C105 C106 1.398(6)
C105 C108 1.472(6)
N102 C108 1.383(6)
N102 N101 1.414(5)
N102 C109 1.431(5)
C118 C109 1.476(6)
N101 C107 1.367(6)
N101 C110 1.432(6)
C107 C106 1.474(7)
C113 H113 0.9500
C133 H133 0.9500
C151 C152 1.376(8)
C151 H151 0.9500
C152 C153 1.384(7)
C152 N106 1.466(7)
C136 C137 1.475(6)
C139 C144 1.385(7)
C143 C144 1.391(7)
C143 H143 0.9500
C144 C145 1.469(7)
C145 C146 1.499(7)
C153 H153 0.9500
C109 C117 1.342(7)
C123 C121 1.360(8)
C123 N103 1.471(7)
C121 H121 0.9500
C110 C111 1.393(6)
C111 C117 1.458(7)
C117 C116 1.507(6)
C146 H14A 0.9800
C146 H14B 0.9800
C146 H14C 0.9800
C116 H11A 0.9800
C116 H11B 0.9800
C116 H11C 0.9800

loop_
_geom_torsion_atom_site_label_1
_geom_torsion_atom_site_label_2
_geom_torsion_atom_site_label_3
_geom_torsion_atom_site_label_4
_geom_torsion
C118 C120 C122 C123 1.1(7)
C106 C101 C102 C103 -2.0(8)
C110 C115 C114 C113 -0.6(8)
C133 C134 C135 C136 0.0(6)
C133 C134 C135 C138 -174.4(4)
C138 N105 C147 C145 -160.4(4)
N104 N105 C147 C145 31.9(6)
C138 N105 C147 C148 23.7(6)
N104 N105 C147 C148 -144.0(4)
C133 C132 C131 C136 2.5(7)
C138 N105 N104 C137 -26.2(6)
C147 N105 N104 C137 141.6(4)
C138 N105 N104 C139 141.7(4)
C147 N105 N104 C139 -50.5(5)
C139 C140 C141 C142 -1.1(9)
C140 C141 C142 C143 0.6(10)
C101 C102 C103 C104 2.8(8)
C105 C104 C103 C102 -1.4(7)
C103 C104 C105 C106 -0.7(7)
C103 C104 C105 C108 174.8(4)
C122 C120 C118 C119 0.0(7)
C122 C120 C118 C109 -178.5(4)
C121 C119 C118 C120 -1.5(7)
C121 C119 C118 C109 176.9(4)
C108 N102 N101 C107 29.7(6)
C109 N102 N101 C107 -144.0(4)
C108 N102 N101 C110 -134.9(4)
C109 N102 N101 C110 51.4(5)
N102 N101 C107 O101 172.1(4)
C110 N101 C107 O101 -25.1(6)
N102 N101 C107 C106 -12.6(6)
C110 N101 C107 C106 150.2(4)
C102 C101 C106 C105 -0.1(7)
C102 C101 C106 C107 173.2(4)
C104 C105 C106 C101 1.4(6)
C108 C105 C106 C101 -174.0(4)
C104 C105 C106 C107 -171.9(4)
C108 C105 C106 C107 12.7(6)
O101 C107 C106 C101 -5.9(7)
N101 C107 C106 C101 178.8(4)
O101 C107 C106 C105 167.5(4)
N101 C107 C106 C105 -7.9(6)
C115 C114 C113 C112 0.1(9)
C111 C112 C113 C114 0.3(8)
C135 C134 C133 C132 -0.1(7)
C131 C132 C133 C134 -1.1(7)
N104 N105 C138 O106 -163.3(4)
C147 N105 C138 O106 29.6(6)
N104 N105 C138 C135 23.5(6)
C147 N105 C138 C135 -143.6(4)
C134 C135 C138 O106 -4.9(7)
C136 C135 C138 O106 -179.1(4)
C134 C135 C138 N105 167.8(4)
C136 C135 C138 N105 -6.4(6)
C153 C150 C148 C149 -0.3(7)
C153 C150 C148 C147 -179.9(4)
C151 C149 C148 C150 -0.4(7)
C151 C149 C148 C147 179.2(4)
C145 C147 C148 C150 -126.6(5)
N105 C147 C148 C150 49.0(6)
C145 C147 C148 C149 53.8(6)
N105 C147 C148 C149 -130.6(4)
C148 C149 C151 C152 0.2(7)
C149 C151 C152 C153 0.8(8)
C149 C151 C152 N106 179.7(4)
C151 C152 N106 O107 -164.1(5)
C153 C152 N106 O107 14.9(7)
C151 C152 N106 O108 17.0(7)
C153 C152 N106 O108 -164.0(5)
C132 C131 C136 C135 -2.6(6)
C132 C131 C136 C137 -177.8(4)
C134 C135 C136 C131 1.4(6)
C138 C135 C136 C131 175.6(4)
C134 C135 C136 C137 176.5(4)
C138 C135 C136 C137 -9.4(6)
N105 N104 C137 O105 -175.1(4)
C139 N104 C137 O105 18.6(7)
N105 N104 C137 C136 8.9(6)
C139 N104 C137 C136 -157.4(4)
C131 C136 C137 O105 7.4(7)
C135 C136 C137 O105 -167.8(4)
C131 C136 C137 N104 -176.6(4)
C135 C136 C137 N104 8.2(6)
C141 C140 C139 C144 0.9(8)
C141 C140 C139 N104 -178.9(5)
C137 N104 C139 C144 -158.1(4)
N105 N104 C139 C144 34.3(5)
C137 N104 C139 C140 21.7(7)
N105 N104 C139 C140 -145.9(4)
C141 C142 C143 C144 0.1(10)
C140 C139 C144 C143 -0.3(8)
N104 C139 C144 C143 179.6(4)
C140 C139 C144 C145 179.5(4)
N104 C139 C144 C145 -0.7(7)
C142 C143 C144 C139 -0.3(8)
C142 C143 C144 C145 -180.0(5)
N105 C147 C145 C144 3.3(6)
C148 C147 C145 C144 178.8(4)
N105 C147 C145 C146 -173.5(4)
C148 C147 C145 C146 2.0(7)
C139 C144 C145 C147 -19.2(7)
C143 C144 C145 C147 160.5(5)
C139 C144 C145 C146 157.7(4)
C143 C144 C145 C146 -22.6(7)
C148 C150 C153 C152 1.2(7)
C151 C152 C153 C150 -1.4(7)
N106 C152 C153 C150 179.6(4)
N101 N102 C108 O102 163.2(4)
C109 N102 C108 O102 -23.6(6)
N101 N102 C108 C105 -23.4(6)
C109 N102 C108 C105 149.7(4)
C104 C105 C108 O102 0.5(7)
C106 C105 C108 O102 175.9(4)
C104 C105 C108 N102 -172.5(4)
C106 C105 C108 N102 2.9(6)
C108 N102 C109 C117 154.2(4)
N101 N102 C109 C117 -32.3(5)
C108 N102 C109 C118 -30.1(6)
N101 N102 C109 C118 143.3(4)
C120 C118 C109 C117 129.9(5)
C119 C118 C109 C117 -48.5(6)
C120 C118 C109 N102 -45.4(6)
C119 C118 C109 N102 136.2(4)
C120 C122 C123 C121 -0.6(8)
C120 C122 C123 N103 -179.1(4)
C121 C123 N103 O104 0.9(8)
C122 C123 N103 O104 179.4(5)
C121 C123 N103 O103 -177.0(6)
C122 C123 N103 O103 1.5(8)
C122 C123 C121 C119 -0.9(8)
N103 C123 C121 C119 177.6(5)
C118 C119 C121 C123 2.0(8)
C114 C115 C110 C111 0.7(7)
C114 C115 C110 N101 -178.0(5)
C107 N101 C110 C115 -18.6(6)
N102 N101 C110 C115 145.6(4)
C107 N101 C110 C111 162.6(4)
N102 N101 C110 C111 -33.2(5)
C113 C112 C111 C110 -0.1(7)
C113 C112 C111 C117 -179.0(5)
C115 C110 C111 C112 -0.4(6)
N101 C110 C111 C112 178.5(4)
C115 C110 C111 C117 178.5(4)
N101 C110 C111 C117 -2.7(6)
N102 C109 C117 C111 -4.7(6)
C118 C109 C117 C111 -180.0(4)
N102 C109 C117 C116 170.3(4)
C118 C109 C117 C116 -5.0(7)
C112 C111 C117 C109 -158.5(4)
C110 C111 C117 C109 22.7(6)
C112 C111 C117 C116 26.2(6)
C110 C111 C117 C116 -152.6(4)
